data_4323034
loop_
_publ_author_name
'Zhen Tang'
'Yasuo Nomura'
'Shigeki Kuwata'
'Youichi Ishii'
'Yasushi Mizobe'
'Masanobu Hidai'

_publ_contact_author
;
    Masanobu Hidai
 Department of Chemistry and Biotechnology, Graduate School of Engineering,
The University of Tokyo, Hongo, Bunkyo-Ku, Tokyo 113-8656, Japan
;
_publ_contact_author_fax ' +81-3-5800-6945 '
_publ_contact_author_phone ' +81-3-3812-2111 ext 7261 '
_publ_section_title
;
 Metal-Metal Bonding in Pentanuclear Bow-Tie Metal Sulfido Clusters.
 Synthetic and Structural Studies on the Cationic Pentanuclear Clusters
 [(Cp*Ir)2(\m3-S)2M(\m3-S)2(IrCp*)2]n+ (M = Fe, Co, Ni; n = 1, 2)
;
_journal_name_full 'Inorganic Chemistry'
_journal_page_first 4909
_journal_page_last 4920
_journal_paper_doi 10.1021/ic9806885
_journal_volume 37
_journal_year 1998
_chemical_formula_sum 'C41 H62 Cl6 Ir4 Ni2 S4'
_space_group_IT_number 14
_symmetry_cell_setting monoclinic
_symmetry_Int_Tables_number 14
_symmetry_space_group_name_Hall '-P 2ybc'
_symmetry_space_group_name_H-M 'P 1 21/c 1'
_audit_creation_date 'Tue Oct 21 15:31:22 1997'
_audit_creation_method 'from TEXRAY.INF file'
_cell_angle_alpha 90
_cell_angle_beta 92.95(3)
_cell_angle_gamma 90
_cell_formula_units_Z 4.00
_cell_length_a 13.205(6)
_cell_length_b 17.303(8)
_cell_length_c 22.877(6)
_cell_measurement_reflns_used 25
_cell_measurement_temperature 23.0
_cell_measurement_theta_max 36.76
_cell_measurement_theta_min 22.46
_cell_volume 5220(4)
_computing_cell_refinement 'MSC/AFC Diffractometer Control'
_computing_data_collection 'MSC/AFC Diffractometer Control'
_computing_data_reduction 'teXsan: PROCESS (MSC)'
_computing_publication_material 'teXsan: FINISH (MSC)'
_computing_structure_refinement 'teXsan: LS (MSC)'
_computing_structure_solution 'DIRDIF92 (PATTY)'
_diffrn_ambient_temperature 23.0
_diffrn_measurement_device AFC7R
_diffrn_measurement_method 'omega/2-theta scans'
_diffrn_orient_matrix_UB_11 0.02276
_diffrn_orient_matrix_UB_12 -0.01877
_diffrn_orient_matrix_UB_13 0.03988
_diffrn_orient_matrix_UB_21 -0.06895
_diffrn_orient_matrix_UB_22 -0.02204
_diffrn_orient_matrix_UB_23 0.00522
_diffrn_orient_matrix_UB_31 0.02185
_diffrn_orient_matrix_UB_32 -0.05002
_diffrn_orient_matrix_UB_33 -0.01726
_diffrn_radiation_monochromator graphite
_diffrn_radiation_source 'X-ray tube'
_diffrn_radiation_type MoKalpha
_diffrn_radiation_wavelength 0.7107
_diffrn_reflns_av_R_equivalents 12.98
_diffrn_reflns_limit_h_max 15
_diffrn_reflns_limit_h_min 0
_diffrn_reflns_limit_k_max 16
_diffrn_reflns_limit_k_min 0
_diffrn_reflns_limit_l_max 19
_diffrn_reflns_limit_l_min -20
_diffrn_reflns_number 9968
_diffrn_reflns_theta_max 25.0049
_diffrn_reflns_theta_min 2.515
_diffrn_standards_decay_% -0.63
_diffrn_standards_interval_count 150
_diffrn_standards_number 3
_exptl_absorpt_coefficient_mu_cm 113.876
_exptl_absorpt_correction_T_max 0.991
_exptl_absorpt_correction_T_min 0.300
_exptl_absorpt_correction_type psi-scan
_exptl_crystal_colour darkbrown
_exptl_crystal_density_diffrn 2.267
_exptl_crystal_description prismatic
_exptl_crystal_F_000 3352.00
_exptl_crystal_size_max 0.600
_exptl_crystal_size_mid 0.400
_exptl_crystal_size_min 0.400
_refine_diff_density_max -2.24060
_refine_diff_density_min 3.61760
_refine_ls_extinction_coef 0.54513
_refine_ls_extinction_method Zachariasen_type_2_Gaussian_isotropic
_refine_ls_goodness_of_fit_obs 1.560
_refine_ls_matrix_type full
_refine_ls_number_parameters 515
_refine_ls_number_reflns 5564
_refine_ls_number_restraints 0
_refine_ls_R_factor_obs 0.0510
_refine_ls_shift/esd_max 0.0520
_refine_ls_structure_factor_coef F
_refine_ls_weighting_scheme sigma
_refine_ls_wR_factor_obs 0.0410
_cod_data_source_file ic9806885_5.cif
_cod_data_source_block '[(Cp*Ir)2(S)2Ni(S)2(IrCp*)2][NiCl4]CH2Cl2(compound7[NiCl4]CH2Cl2)'
_cod_original_cell_volume 5220(3)
_cod_original_sg_symbol_H-M 'P 21/c '
_cod_original_formula_sum 'C41 H62 Ir4 S4 Ni2 Cl6'
_cod_database_code 4323034

loop_
_symmetry_equiv_pos_as_xyz
'   +x,   +y,   +z'
'   -x,1/2+y,1/2-z'
'   -x,   -y,   -z'
'   +x,1/2-y,1/2+z'

loop_
_atom_site_aniso_label
_atom_site_aniso_U_11
_atom_site_aniso_U_22
_atom_site_aniso_U_33
_atom_site_aniso_U_12
_atom_site_aniso_U_13
_atom_site_aniso_U_23
Ir1 0.0222(4) 0.0349(5) 0.0291(4) -0.0026(4) 0.0028(3) 0.0016(4)
Ir2 0.0264(4) 0.0280(5) 0.0281(4) 0.0011(4) 0.0041(3) 0.0025(4)
Ir3 0.0208(4) 0.0279(4) 0.0269(4) -0.0014(3) 0.0016(3) 0.0010(4)
Ir4 0.0252(4) 0.0260(4) 0.0263(4) 0.0019(3) 0.0018(3) 0.0004(4)
Ni1 0.023(1) 0.029(1) 0.029(1) -0.002(1) 0.007(1) 0.001(1)
Ni2 0.046(2) 0.052(2) 0.040(2) -0.012(2) 0.003(1) -0.006(1)
Cl1 0.102(6) 0.23(1) 0.068(5) -0.116(7) 0.021(4) -0.025(6)
Cl2 0.066(4) 0.140(7) 0.051(4) 0.006(5) 0.002(3) 0.025(4)
Cl3 0.051(3) 0.056(4) 0.088(5) 0.013(3) -0.007(3) -0.028(4)
Cl4 0.129(6) 0.044(4) 0.075(5) 0.024(4) -0.010(5) -0.006(4)
Cl5 0.086(6) 0.111(8) 0.25(1) 0.010(6) -0.017(7) 0.017(8)
Cl6 0.118(7) 0.147(9) 0.156(9) -0.053(7) -0.029(7) -0.019(7)
S1 0.027(3) 0.029(3) 0.038(3) 0.003(2) 0.008(2) -0.004(2)
S2 0.027(3) 0.030(3) 0.033(3) 0.003(2) 0.007(2) -0.001(2)
S3 0.029(3) 0.029(3) 0.029(3) 0.001(2) 0.001(2) 0.000(2)
S4 0.029(2) 0.032(3) 0.023(3) -0.002(2) -0.003(2) 0.000(2)
C1 0.010(9) 0.08(2) 0.07(2) -0.01(1) 0.004(10) 0.02(1)
C2 0.009(9) 0.03(1) 0.05(1) -0.015(9) 0.007(8) 0.01(1)
C3 0.02(1) 0.10(2) 0.04(1) -0.01(1) -0.01(1) 0.01(1)
C4 0.03(1) 0.09(2) 0.03(1) 0.01(1) -0.016(10) 0.00(1)
C5 0.04(1) 0.05(2) 0.06(2) 0.00(1) -0.02(1) 0.01(1)
C6 0.04(1) 0.05(2) 0.10(2) 0.02(1) 0.00(1) 0.00(1)
C7 0.05(1) 0.06(2) 0.06(2) -0.02(1) 0.00(1) 0.02(1)
C8 0.03(1) 0.10(2) 0.11(2) -0.03(1) 0.00(1) -0.06(2)
C9 0.07(2) 0.18(3) 0.04(2) -0.06(2) -0.03(1) 0.00(2)
C10 0.07(2) 0.07(2) 0.08(2) -0.01(1) -0.04(2) 0.04(2)
C11 0.03(1) 0.04(1) 0.06(1) 0.002(10) -0.003(10) 0.00(1)
C12 0.03(1) 0.06(2) 0.05(1) -0.01(1) 0.01(1) -0.02(1)
C13 0.05(1) 0.07(2) 0.03(1) 0.01(1) 0.00(1) 0.03(1)
C14 0.10(2) 0.01(1) 0.04(1) 0.01(1) 0.03(1) 0.01(1)
C15 0.05(1) 0.05(2) 0.03(1) -0.02(1) 0.008(10) -0.01(1)
C16 0.04(1) 0.09(2) 0.06(2) 0.00(1) 0.02(1) 0.03(2)
C17 0.12(2) 0.07(2) 0.04(2) -0.03(2) -0.01(2) 0.01(1)
C18 0.04(1) 0.15(3) 0.09(2) 0.00(2) -0.02(1) 0.06(2)
C19 0.17(3) 0.05(2) 0.13(3) 0.06(2) 0.06(2) 0.02(2)
C20 0.14(2) 0.08(2) 0.04(1) -0.07(2) -0.02(2) 0.03(1)
C21 0.022(10) 0.03(1) 0.05(1) 0.001(10) 0.004(9) 0.00(1)
C22 0.025(10) 0.04(1) 0.014(9) 0.010(9) 0.013(7) -0.016(9)
C23 0.019(9) 0.04(1) 0.02(1) 0.001(9) 0.006(8) 0.004(9)
C24 0.02(1) 0.07(2) 0.04(1) -0.01(1) -0.009(9) 0.01(1)
C25 0.03(1) 0.02(1) 0.04(1) 0.014(9) 0.000(9) -0.003(10)
C26 0.03(1) 0.07(2) 0.05(1) 0.01(1) -0.008(10) 0.03(1)
C27 0.04(1) 0.07(2) 0.08(2) 0.02(1) 0.01(1) 0.00(1)
C28 0.03(1) 0.06(2) 0.09(2) -0.01(1) 0.00(1) 0.04(1)
C29 0.07(2) 0.04(2) 0.10(2) -0.01(1) -0.02(2) -0.01(2)
C30 0.07(2) 0.10(2) 0.03(1) 0.00(2) 0.01(1) 0.01(1)
C31 0.05(1) 0.02(1) 0.04(1) 0.010(10) 0.015(10) -0.009(10)
C32 0.04(1) 0.02(1) 0.06(1) -0.008(10) -0.02(1) 0.01(1)
C33 0.03(1) 0.04(1) 0.03(1) 0.011(9) -0.001(9) -0.012(10)
C34 0.04(1) 0.03(1) 0.03(1) -0.005(10) -0.008(9) 0.011(10)
C35 0.06(1) 0.04(1) 0.02(1) 0.01(1) 0.011(10) 0.00(1)
C36 0.12(2) 0.04(1) 0.03(1) -0.01(2) -0.02(1) -0.01(1)
C37 0.04(1) 0.05(2) 0.06(2) 0.01(1) 0.02(1) 0.00(1)
C38 0.08(2) 0.03(1) 0.06(2) 0.03(1) -0.01(1) -0.01(1)
C39 0.05(1) 0.06(2) 0.08(2) 0.00(1) 0.01(1) 0.04(1)
C40 0.08(2) 0.05(2) 0.07(2) 0.01(1) 0.01(1) 0.00(1)
C41 0.11(2) 0.10(3) 0.09(2) -0.03(2) -0.03(2) 0.03(2)

loop_
_atom_site_label
_atom_site_fract_x
_atom_site_fract_y
_atom_site_fract_z
_atom_site_U_iso_or_equiv
_atom_site_thermal_displace_type
_atom_site_calc_flag
_atom_site_calc_attached_atom
Ir1 0.33870(5) 0.24790(5) 0.13696(3) 0.0287 Uij ? ?
Ir2 0.21908(5) 0.29374(5) 0.03633(3) 0.0274 Uij ? ?
Ir3 -0.02868(5) 0.11969(4) 0.14093(3) 0.0252 Uij ? ?
Ir4 0.11393(5) 0.02792(4) 0.20844(3) 0.0258 Uij ? ?
Ni1 0.1610(2) 0.1706(1) 0.1287(1) 0.0267 Uij ? ?
Ni2 0.3487(2) 0.6574(2) 0.1171(1) 0.0458 Uij ? ?
Cl1 0.1984(6) 0.6171(6) 0.1447(3) 0.1329 Uij ? ?
Cl2 0.3269(5) 0.7013(5) 0.0244(3) 0.0857 Uij ? ?
Cl3 0.4050(4) 0.7531(4) 0.1771(3) 0.0655 Uij ? ?
Cl4 0.4712(6) 0.5667(4) 0.1313(3) 0.0832 Uij ? ?
Cl5 0.4408(6) 0.4341(5) 0.3975(5) 0.1497 Uij ? ?
Cl6 0.6430(7) 0.4657(6) 0.4412(4) 0.1417 Uij ? ?
S1 0.1785(3) 0.2989(3) 0.1322(2) 0.0314 Uij ? ?
S2 0.2757(3) 0.1719(3) 0.0615(2) 0.0299 Uij ? ?
S3 0.1076(3) 0.0521(3) 0.1095(2) 0.0293 Uij ? ?
S4 0.0865(3) 0.1579(3) 0.2137(2) 0.0284 Uij ? ?
C1 0.502(1) 0.221(1) 0.1464(10) 0.0505 Uij ? ?
C2 0.489(1) 0.304(1) 0.1523(9) 0.0314 Uij ? ?
C3 0.423(2) 0.319(2) 0.2014(10) 0.0571 Uij ? ?
C4 0.396(1) 0.247(2) 0.2266(9) 0.0503 Uij ? ?
C5 0.445(2) 0.189(1) 0.1938(10) 0.0475 Uij ? ?
C6 0.564(2) 0.182(1) 0.106(1) 0.0645 Uij ? ?
C7 0.545(2) 0.359(1) 0.1167(10) 0.0579 Uij ? ?
C8 0.395(2) 0.398(2) 0.222(1) 0.0835 Uij ? ?
C9 0.336(2) 0.239(2) 0.278(1) 0.0972 Uij ? ?
C10 0.440(2) 0.103(1) 0.209(1) 0.0743 Uij ? ?
C11 0.291(1) 0.319(1) -0.0436(9) 0.0401 Uij ? ?
C12 0.194(1) 0.295(1) -0.0577(9) 0.0479 Uij ? ?
C13 0.131(2) 0.350(1) -0.0335(9) 0.0509 Uij ? ?
C14 0.186(2) 0.407(1) -0.0047(9) 0.0487 Uij ? ?
C15 0.293(2) 0.386(1) -0.0104(8) 0.0423 Uij ? ?
C16 0.388(2) 0.280(1) -0.0609(10) 0.0650 Uij ? ?
C17 0.163(2) 0.227(1) -0.0954(10) 0.0780 Uij ? ?
C18 0.013(2) 0.346(2) -0.043(1) 0.0973 Uij ? ?
C19 0.147(2) 0.481(2) 0.026(1) 0.1159 Uij ? ?
C20 0.378(2) 0.438(1) 0.0059(9) 0.0846 Uij ? ?
C21 -0.138(1) 0.206(1) 0.1081(9) 0.0343 Uij ? ?
C22 -0.171(1) 0.177(1) 0.1589(7) 0.0247 Uij ? ?
C23 -0.190(1) 0.096(1) 0.1532(8) 0.0283 Uij ? ?
C24 -0.163(1) 0.075(1) 0.0930(9) 0.0423 Uij ? ?
C25 -0.134(1) 0.142(1) 0.0674(8) 0.0318 Uij ? ?
C26 -0.114(1) 0.287(1) 0.0948(8) 0.0487 Uij ? ?
C27 -0.194(1) 0.223(1) 0.211(1) 0.0608 Uij ? ?
C28 -0.235(1) 0.048(1) 0.200(1) 0.0616 Uij ? ?
C29 -0.174(2) -0.006(1) 0.066(1) 0.0717 Uij ? ?
C30 -0.104(2) 0.147(2) 0.0039(9) 0.0674 Uij ? ?
C31 0.179(1) -0.018(1) 0.2918(8) 0.0345 Uij ? ?
C32 0.221(1) -0.058(1) 0.2449(9) 0.0392 Uij ? ?
C33 0.145(1) -0.096(1) 0.2117(8) 0.0328 Uij ? ?
C34 0.052(1) -0.080(1) 0.2371(8) 0.0348 Uij ? ?
C35 0.075(2) -0.031(1) 0.2885(8) 0.0395 Uij ? ?
C36 0.235(2) 0.028(1) 0.3388(9) 0.0646 Uij ? ?
C37 0.332(1) -0.067(1) 0.2332(9) 0.0529 Uij ? ?
C38 0.154(2) -0.148(1) 0.1587(10) 0.0596 Uij ? ?
C39 -0.050(2) -0.116(1) 0.223(1) 0.0640 Uij ? ?
C40 0.002(2) -0.004(1) 0.330(1) 0.0656 Uij ? ?
C41 0.546(2) 0.398(2) 0.436(1) 0.1013 Uij ? ?
H1 0.5560 0.1284 0.1120 0.0657 Uij ? ?
H2 0.5430 0.1967 0.0684 0.0657 Uij ? ?
H3 0.6322 0.1966 0.1152 0.0657 Uij ? ?
H4 0.6150 0.3529 0.1246 0.0606 Uij ? ?
H5 0.5279 0.3506 0.0764 0.0606 Uij ? ?
H6 0.5253 0.4106 0.1267 0.0606 Uij ? ?
H7 0.4224 0.4028 0.2611 0.0875 Uij ? ?
H8 0.4236 0.4345 0.1977 0.0875 Uij ? ?
H9 0.3244 0.4006 0.2207 0.0875 Uij ? ?
H10 0.3712 0.2645 0.3096 0.0964 Uij ? ?
H11 0.2728 0.2617 0.2697 0.0964 Uij ? ?
H12 0.3296 0.1858 0.2865 0.0964 Uij ? ?
H13 0.3711 0.0880 0.2069 0.0853 Uij ? ?
H14 0.4771 0.0751 0.1821 0.0853 Uij ? ?
H15 0.4682 0.0965 0.2475 0.0853 Uij ? ?
H16 0.3718 0.2344 -0.0816 0.0739 Uij ? ?
H17 0.4237 0.3145 -0.0857 0.0739 Uij ? ?
H18 0.4296 0.2693 -0.0270 0.0739 Uij ? ?
H19 0.1187 0.1935 -0.0743 0.0902 Uij ? ?
H20 0.1247 0.2440 -0.1301 0.0902 Uij ? ?
H21 0.2194 0.1988 -0.1061 0.0902 Uij ? ?
H22 -0.0192 0.3859 -0.0244 0.1019 Uij ? ?
H23 -0.0049 0.3473 -0.0847 0.1019 Uij ? ?
H24 -0.0104 0.2967 -0.0289 0.1019 Uij ? ?
H25 0.2051 0.5112 0.0401 0.1430 Uij ? ?
H26 0.1072 0.5104 -0.0004 0.1430 Uij ? ?
H27 0.1102 0.4664 0.0587 0.1430 Uij ? ?
H28 0.4289 0.4107 0.0296 0.0876 Uij ? ?
H29 0.4097 0.4563 -0.0283 0.0876 Uij ? ?
H30 0.3563 0.4813 0.0275 0.0876 Uij ? ?
H31 -0.0591 0.3048 0.1205 0.0604 Uij ? ?
H32 -0.0924 0.2913 0.0553 0.0604 Uij ? ?
H33 -0.1708 0.3193 0.0990 0.0604 Uij ? ?
H34 -0.1580 0.2035 0.2447 0.0594 Uij ? ?
H35 -0.1739 0.2757 0.2050 0.0594 Uij ? ?
H36 -0.2647 0.2219 0.2165 0.0594 Uij ? ?
H37 -0.2992 0.0662 0.2072 0.0639 Uij ? ?
H38 -0.2412 -0.0049 0.1848 0.0639 Uij ? ?
H39 -0.1912 0.0474 0.2332 0.0639 Uij ? ?
H40 -0.1986 -0.0402 0.0959 0.0879 Uij ? ?
H41 -0.2222 -0.0046 0.0345 0.0879 Uij ? ?
H42 -0.1111 -0.0233 0.0550 0.0879 Uij ? ?
H43 -0.0465 0.1162 -0.0019 0.0739 Uij ? ?
H44 -0.1588 0.1315 -0.0217 0.0739 Uij ? ?
H45 -0.0877 0.2002 -0.0047 0.0739 Uij ? ?
H46 0.2794 -0.0056 0.3612 0.0836 Uij ? ?
H47 0.2747 0.0671 0.3215 0.0836 Uij ? ?
H48 0.1888 0.0512 0.3637 0.0836 Uij ? ?
H49 0.3514 -0.1200 0.2366 0.0640 Uij ? ?
H50 0.3439 -0.0503 0.1940 0.0640 Uij ? ?
H51 0.3725 -0.0370 0.2598 0.0640 Uij ? ?
H52 0.1309 -0.1983 0.1677 0.0649 Uij ? ?
H53 0.1138 -0.1278 0.1266 0.0649 Uij ? ?
H54 0.2228 -0.1501 0.1489 0.0649 Uij ? ?
H55 -0.0993 -0.0769 0.2159 0.0694 Uij ? ?
H56 -0.0470 -0.1472 0.1882 0.0694 Uij ? ?
H57 -0.0689 -0.1480 0.2542 0.0694 Uij ? ?
H58 0.0351 0.0277 0.3584 0.0656 Uij ? ?
H59 -0.0511 0.0235 0.3098 0.0656 Uij ? ?
H60 -0.0263 -0.0481 0.3489 0.0656 Uij ? ?
H61 0.5295 0.3815 0.4723 0.1058 Uij ? ?
H62 0.5706 0.3536 0.4136 0.1184 Uij ? ?

loop_
_atom_type_symbol
_atom_type_oxidation_number
_atom_type_number_in_cell
_atom_type_scat_dispersion_real
_atom_type_scat_dispersion_imag
_atom_type_scat_source
C 0 164 0.003 0.002 'International Tables'
H 0 248 0.000 0.000 'International Tables'
Ir 0 16 -1.444 7.990 'International Tables'
S 0 16 0.125 0.123 'International Tables'
Ni 0 8 0.339 1.112 'International Tables'
Cl 0 24 0.148 0.159 'International Tables'

loop_
_geom_angle_atom_site_label_1
_geom_angle_atom_site_label_2
_geom_angle_atom_site_label_3
_geom_angle
_geom_angle_site_symmetry_1
_geom_angle_site_symmetry_2
_geom_angle_site_symmetry_3
_geom_angle_publ_flag
Ir(2) Ir(1) Ni(1) 68.66(6) ? ? ? yes
Ir(2) Ir(1) S(1) 51.7(1) ? ? ? yes
Ir(2) Ir(1) S(2) 52.0(1) ? ? ? yes
Ir(2) Ir(1) C(1) 129.8(6) ? ? ? yes
Ir(2) Ir(1) C(2) 117.5(5) ? ? ? yes
Ir(2) Ir(1) C(3) 129.2(7) ? ? ? yes
Ir(2) Ir(1) C(4) 158.7(7) ? ? ? yes
Ir(2) Ir(1) C(5) 162.6(7) ? ? ? yes
Ni(1) Ir(1) S(1) 52.4(1) ? ? ? yes
Ni(1) Ir(1) S(2) 51.9(1) ? ? ? yes
Ni(1) Ir(1) C(1) 137.9(6) ? ? ? yes
Ni(1) Ir(1) C(2) 173.8(5) ? ? ? yes
Ni(1) Ir(1) C(3) 137.7(6) ? ? ? yes
Ni(1) Ir(1) C(4) 109.0(6) ? ? ? yes
Ni(1) Ir(1) C(5) 110.6(6) ? ? ? yes
S(1) Ir(1) S(2) 83.5(2) ? ? ? yes
S(1) Ir(1) C(1) 169.3(7) ? ? ? yes
S(1) Ir(1) C(2) 130.9(5) ? ? ? yes
S(1) Ir(1) C(3) 104.6(6) ? ? ? yes
S(1) Ir(1) C(4) 109.2(6) ? ? ? yes
S(1) Ir(1) C(5) 142.5(7) ? ? ? yes
S(2) Ir(1) C(1) 105.4(7) ? ? ? yes
S(2) Ir(1) C(2) 131.1(5) ? ? ? yes
S(2) Ir(1) C(3) 170.2(6) ? ? ? yes
S(2) Ir(1) C(4) 144.0(7) ? ? ? yes
S(2) Ir(1) C(5) 113.0(6) ? ? ? yes
C(1) Ir(1) C(2) 38.5(7) ? ? ? yes
C(1) Ir(1) C(3) 65.9(9) ? ? ? yes
C(1) Ir(1) C(4) 66.9(8) ? ? ? yes
C(1) Ir(1) C(5) 39.2(8) ? ? ? yes
C(2) Ir(1) C(3) 39.2(7) ? ? ? yes
C(2) Ir(1) C(4) 65.4(8) ? ? ? yes
C(2) Ir(1) C(5) 63.5(7) ? ? ? yes
C(3) Ir(1) C(4) 38.7(8) ? ? ? yes
C(3) Ir(1) C(5) 63.8(8) ? ? ? yes
C(4) Ir(1) C(5) 38.7(8) ? ? ? yes
Ir(1) Ir(2) S(1) 51.7(1) ? ? ? yes
Ir(1) Ir(2) S(2) 51.7(1) ? ? ? yes
Ir(1) Ir(2) C(11) 119.6(5) ? ? ? yes
Ir(1) Ir(2) C(12) 149.4(6) ? ? ? yes
Ir(1) Ir(2) C(13) 169.2(7) ? ? ? yes
Ir(1) Ir(2) C(14) 133.1(6) ? ? ? yes
Ir(1) Ir(2) C(15) 110.9(5) ? ? ? yes
S(1) Ir(2) S(2) 83.4(2) ? ? ? yes
S(1) Ir(2) C(11) 160.7(5) ? ? ? yes
S(1) Ir(2) C(12) 157.5(5) ? ? ? yes
S(1) Ir(2) C(13) 123.1(7) ? ? ? yes
S(1) Ir(2) C(14) 108.9(6) ? ? ? yes
S(1) Ir(2) C(15) 125.0(5) ? ? ? yes
S(2) Ir(2) C(11) 104.3(5) ? ? ? yes
S(2) Ir(2) C(12) 106.7(6) ? ? ? yes
S(2) Ir(2) C(13) 139.0(7) ? ? ? yes
S(2) Ir(2) C(14) 167.1(6) ? ? ? yes
S(2) Ir(2) C(15) 130.3(6) ? ? ? yes
C(11) Ir(2) C(12) 37.2(6) ? ? ? yes
C(11) Ir(2) C(13) 61.7(8) ? ? ? yes
C(11) Ir(2) C(14) 62.8(8) ? ? ? yes
C(11) Ir(2) C(15) 37.4(7) ? ? ? yes
C(12) Ir(2) C(13) 38.0(8) ? ? ? yes
C(12) Ir(2) C(14) 63.4(8) ? ? ? yes
C(12) Ir(2) C(15) 63.7(7) ? ? ? yes
C(13) Ir(2) C(14) 36.6(8) ? ? ? yes
C(13) Ir(2) C(15) 63.0(8) ? ? ? yes
C(14) Ir(2) C(15) 39.1(7) ? ? ? yes
Ir(4) Ir(3) Ni(1) 69.25(6) ? ? ? yes
Ir(4) Ir(3) S(3) 51.7(1) ? ? ? yes
Ir(4) Ir(3) S(4) 51.2(1) ? ? ? yes
Ir(4) Ir(3) C(21) 166.5(5) ? ? ? yes
Ir(4) Ir(3) C(22) 134.4(5) ? ? ? yes
Ir(4) Ir(3) C(23) 116.4(5) ? ? ? yes
Ir(4) Ir(3) C(24) 125.1(6) ? ? ? yes
Ir(4) Ir(3) C(25) 154.1(5) ? ? ? yes
Ni(1) Ir(3) S(3) 51.9(1) ? ? ? yes
Ni(1) Ir(3) S(4) 52.6(1) ? ? ? yes
Ni(1) Ir(3) C(21) 110.1(5) ? ? ? yes
Ni(1) Ir(3) C(22) 133.6(5) ? ? ? yes
Ni(1) Ir(3) C(23) 171.4(5) ? ? ? yes
Ni(1) Ir(3) C(24) 143.6(6) ? ? ? yes
Ni(1) Ir(3) C(25) 115.3(6) ? ? ? yes
S(3) Ir(3) S(4) 82.7(2) ? ? ? yes
S(3) Ir(3) C(21) 139.2(6) ? ? ? yes
S(3) Ir(3) C(22) 171.2(4) ? ? ? yes
S(3) Ir(3) C(23) 136.6(5) ? ? ? yes
S(3) Ir(3) C(24) 107.2(6) ? ? ? yes
S(3) Ir(3) C(25) 109.2(5) ? ? ? yes
S(4) Ir(3) C(21) 117.1(5) ? ? ? yes
S(4) Ir(3) C(22) 106.2(4) ? ? ? yes
S(4) Ir(3) C(23) 124.8(5) ? ? ? yes
S(4) Ir(3) C(24) 163.7(6) ? ? ? yes
S(4) Ir(3) C(25) 153.0(5) ? ? ? yes
C(21) Ir(3) C(22) 36.4(7) ? ? ? yes
C(21) Ir(3) C(23) 62.7(7) ? ? ? yes
C(21) Ir(3) C(24) 63.8(8) ? ? ? yes
C(21) Ir(3) C(25) 39.1(6) ? ? ? yes
C(22) Ir(3) C(23) 37.8(6) ? ? ? yes
C(22) Ir(3) C(24) 64.3(7) ? ? ? yes
C(22) Ir(3) C(25) 62.7(6) ? ? ? yes
C(23) Ir(3) C(24) 39.6(7) ? ? ? yes
C(23) Ir(3) C(25) 62.8(7) ? ? ? yes
C(24) Ir(3) C(25) 36.3(7) ? ? ? yes
Ir(3) Ir(4) S(3) 51.4(1) ? ? ? yes
Ir(3) Ir(4) S(4) 51.58(10) ? ? ? yes
Ir(3) Ir(4) C(31) 152.4(5) ? ? ? yes
Ir(3) Ir(4) C(32) 168.5(5) ? ? ? yes
Ir(3) Ir(4) C(33) 133.0(4) ? ? ? yes
Ir(3) Ir(4) C(34) 113.5(4) ? ? ? yes
Ir(3) Ir(4) C(35) 122.4(5) ? ? ? yes
S(3) Ir(4) S(4) 82.8(2) ? ? ? yes
S(3) Ir(4) C(31) 155.9(5) ? ? ? yes
S(3) Ir(4) C(32) 119.3(6) ? ? ? yes
S(3) Ir(4) C(33) 102.1(5) ? ? ? yes
S(3) Ir(4) C(34) 117.6(5) ? ? ? yes
S(3) Ir(4) C(35) 156.2(5) ? ? ? yes
S(4) Ir(4) C(31) 111.3(5) ? ? ? yes
S(4) Ir(4) C(32) 138.6(5) ? ? ? yes
S(4) Ir(4) C(33) 174.8(5) ? ? ? yes
S(4) Ir(4) C(34) 140.9(6) ? ? ? yes
S(4) Ir(4) C(35) 111.7(6) ? ? ? yes
C(31) Ir(4) C(32) 37.8(7) ? ? ? yes
C(31) Ir(4) C(33) 63.6(6) ? ? ? yes
C(31) Ir(4) C(34) 64.0(6) ? ? ? yes
C(31) Ir(4) C(35) 37.0(6) ? ? ? yes
C(32) Ir(4) C(33) 37.3(6) ? ? ? yes
C(32) Ir(4) C(34) 62.7(7) ? ? ? yes
C(32) Ir(4) C(35) 62.6(8) ? ? ? yes
C(33) Ir(4) C(34) 37.8(7) ? ? ? yes
C(33) Ir(4) C(35) 64.3(7) ? ? ? yes
C(34) Ir(4) C(35) 39.8(7) ? ? ? yes
Ir(1) Ni(1) Ir(3) 165.5(1) ? ? ? yes
Ir(1) Ni(1) S(1) 54.3(1) ? ? ? yes
Ir(1) Ni(1) S(2) 54.6(1) ? ? ? yes
Ir(1) Ni(1) S(3) 137.9(2) ? ? ? yes
Ir(1) Ni(1) S(4) 114.1(1) ? ? ? yes
Ir(3) Ni(1) S(1) 114.7(2) ? ? ? yes
Ir(3) Ni(1) S(2) 138.7(1) ? ? ? yes
Ir(3) Ni(1) S(3) 54.9(1) ? ? ? yes
Ir(3) Ni(1) S(4) 54.7(1) ? ? ? yes
S(1) Ni(1) S(2) 86.7(2) ? ? ? yes
S(1) Ni(1) S(3) 164.4(2) ? ? ? yes
S(1) Ni(1) S(4) 96.6(2) ? ? ? yes
S(2) Ni(1) S(3) 95.4(2) ? ? ? yes
S(2) Ni(1) S(4) 162.4(2) ? ? ? yes
S(3) Ni(1) S(4) 86.1(2) ? ? ? yes
Cl(1) Ni(2) Cl(2) 107.4(3) ? ? ? yes
Cl(1) Ni(2) Cl(3) 109.2(3) ? ? ? yes
Cl(1) Ni(2) Cl(4) 112.5(4) ? ? ? yes
Cl(2) Ni(2) Cl(3) 110.4(3) ? ? ? yes
Cl(2) Ni(2) Cl(4) 115.0(3) ? ? ? yes
Cl(3) Ni(2) Cl(4) 102.2(2) ? ? ? yes
Ir(1) S(1) Ir(2) 76.6(2) ? ? ? yes
Ir(1) S(1) Ni(1) 73.3(2) ? ? ? yes
Ir(2) S(1) Ni(1) 87.4(2) ? ? ? yes
Ir(1) S(2) Ir(2) 76.3(2) ? ? ? yes
Ir(1) S(2) Ni(1) 73.6(2) ? ? ? yes
Ir(2) S(2) Ni(1) 87.6(2) ? ? ? yes
Ir(3) S(3) Ir(4) 76.9(2) ? ? ? yes
Ir(3) S(3) Ni(1) 73.2(2) ? ? ? yes
Ir(4) S(3) Ni(1) 88.7(2) ? ? ? yes
Ir(3) S(4) Ir(4) 77.2(1) ? ? ? yes
Ir(3) S(4) Ni(1) 72.7(1) ? ? ? yes
Ir(4) S(4) Ni(1) 88.5(2) ? ? ? yes
Ir(1) C(1) C(2) 70(1) ? ? ? yes
Ir(1) C(1) C(5) 67.0(10) ? ? ? yes
Ir(1) C(1) C(6) 128(1) ? ? ? yes
C(2) C(1) C(5) 103(2) ? ? ? yes
C(2) C(1) C(6) 127(2) ? ? ? yes
C(5) C(1) C(6) 129(2) ? ? ? yes
Ir(1) C(2) C(1) 70.7(10) ? ? ? yes
Ir(1) C(2) C(3) 69(1) ? ? ? yes
Ir(1) C(2) C(7) 131(1) ? ? ? yes
C(1) C(2) C(3) 109(1) ? ? ? yes
C(1) C(2) C(7) 121(1) ? ? ? yes
C(3) C(2) C(7) 128(2) ? ? ? yes
Ir(1) C(3) C(2) 71(1) ? ? ? yes
Ir(1) C(3) C(4) 69(1) ? ? ? yes
Ir(1) C(3) C(8) 127(1) ? ? ? yes
C(2) C(3) C(4) 108(2) ? ? ? yes
C(2) C(3) C(8) 125(2) ? ? ? yes
C(4) C(3) C(8) 126(2) ? ? ? yes
Ir(1) C(4) C(3) 72(1) ? ? ? yes
Ir(1) C(4) C(5) 69(1) ? ? ? yes
Ir(1) C(4) C(9) 126(1) ? ? ? yes
C(3) C(4) C(5) 105(2) ? ? ? yes
C(3) C(4) C(9) 123(2) ? ? ? yes
C(5) C(4) C(9) 130(2) ? ? ? yes
Ir(1) C(5) C(1) 73(1) ? ? ? yes
Ir(1) C(5) C(4) 71(1) ? ? ? yes
Ir(1) C(5) C(10) 124(1) ? ? ? yes
C(1) C(5) C(4) 113(2) ? ? ? yes
C(1) C(5) C(10) 124(2) ? ? ? yes
C(4) C(5) C(10) 122(2) ? ? ? yes
Ir(2) C(11) C(12) 71(1) ? ? ? yes
Ir(2) C(11) C(15) 72(1) ? ? ? yes
Ir(2) C(11) C(16) 123(1) ? ? ? yes
C(12) C(11) C(15) 111(1) ? ? ? yes
C(12) C(11) C(16) 126(2) ? ? ? yes
C(15) C(11) C(16) 121(1) ? ? ? yes
Ir(2) C(12) C(11) 71(1) ? ? ? yes
Ir(2) C(12) C(13) 71(1) ? ? ? yes
Ir(2) C(12) C(17) 126(1) ? ? ? yes
C(11) C(12) C(13) 105(1) ? ? ? yes
C(11) C(12) C(17) 126(2) ? ? ? yes
C(13) C(12) C(17) 127(2) ? ? ? yes
Ir(2) C(13) C(12) 70(1) ? ? ? yes
Ir(2) C(13) C(14) 73(1) ? ? ? yes
Ir(2) C(13) C(18) 125(1) ? ? ? yes
C(12) C(13) C(14) 111(1) ? ? ? yes
C(12) C(13) C(18) 121(2) ? ? ? yes
C(14) C(13) C(18) 127(2) ? ? ? yes
Ir(2) C(14) C(13) 70(1) ? ? ? yes
Ir(2) C(14) C(15) 69(1) ? ? ? yes
Ir(2) C(14) C(19) 126(1) ? ? ? yes
C(13) C(14) C(15) 106(1) ? ? ? yes
C(13) C(14) C(19) 128(2) ? ? ? yes
C(15) C(14) C(19) 125(2) ? ? ? yes
Ir(2) C(15) C(11) 70(1) ? ? ? yes
Ir(2) C(15) C(14) 71(1) ? ? ? yes
Ir(2) C(15) C(20) 132(1) ? ? ? yes
C(11) C(15) C(14) 105(1) ? ? ? yes
C(11) C(15) C(20) 130(2) ? ? ? yes
C(14) C(15) C(20) 123(2) ? ? ? yes
Ir(3) C(21) C(22) 71(1) ? ? ? yes
Ir(3) C(21) C(25) 69(1) ? ? ? yes
Ir(3) C(21) C(26) 125(1) ? ? ? yes
C(22) C(21) C(25) 106(1) ? ? ? yes
C(22) C(21) C(26) 127(1) ? ? ? yes
C(25) C(21) C(26) 125(1) ? ? ? yes
Ir(3) C(22) C(21) 72(1) ? ? ? yes
Ir(3) C(22) C(23) 71.9(10) ? ? ? yes
Ir(3) C(22) C(27) 127(1) ? ? ? yes
C(21) C(22) C(23) 110(1) ? ? ? yes
C(21) C(22) C(27) 125(1) ? ? ? yes
C(23) C(22) C(27) 124(1) ? ? ? yes
Ir(3) C(23) C(22) 70.3(10) ? ? ? yes
Ir(3) C(23) C(24) 69.4(9) ? ? ? yes
Ir(3) C(23) C(28) 127(1) ? ? ? yes
C(22) C(23) C(24) 105(1) ? ? ? yes
C(22) C(23) C(28) 123(1) ? ? ? yes
C(24) C(23) C(28) 130(1) ? ? ? yes
Ir(3) C(24) C(23) 71.0(9) ? ? ? yes
Ir(3) C(24) C(25) 71(1) ? ? ? yes
Ir(3) C(24) C(29) 125(1) ? ? ? yes
C(23) C(24) C(25) 106(1) ? ? ? yes
C(23) C(24) C(29) 124(2) ? ? ? yes
C(25) C(24) C(29) 128(2) ? ? ? yes
Ir(3) C(25) C(21) 71.4(10) ? ? ? yes
Ir(3) C(25) C(24) 72(1) ? ? ? yes
Ir(3) C(25) C(30) 124(1) ? ? ? yes
C(21) C(25) C(24) 110(1) ? ? ? yes
C(21) C(25) C(30) 125(1) ? ? ? yes
C(24) C(25) C(30) 124(1) ? ? ? yes
Ir(4) C(31) C(32) 70(1) ? ? ? yes
Ir(4) C(31) C(35) 70(1) ? ? ? yes
Ir(4) C(31) C(36) 126(1) ? ? ? yes
C(32) C(31) C(35) 107(1) ? ? ? yes
C(32) C(31) C(36) 126(1) ? ? ? yes
C(35) C(31) C(36) 125(1) ? ? ? yes
Ir(4) C(32) C(31) 71(1) ? ? ? yes
Ir(4) C(32) C(33) 71(1) ? ? ? yes
Ir(4) C(32) C(37) 128(1) ? ? ? yes
C(31) C(32) C(33) 110(1) ? ? ? yes
C(31) C(32) C(37) 127(1) ? ? ? yes
C(33) C(32) C(37) 122(2) ? ? ? yes
Ir(4) C(33) C(32) 71(1) ? ? ? yes
Ir(4) C(33) C(34) 70(1) ? ? ? yes
Ir(4) C(33) C(38) 125(1) ? ? ? yes
C(32) C(33) C(34) 107(1) ? ? ? yes
C(32) C(33) C(38) 128(1) ? ? ? yes
C(34) C(33) C(38) 123(1) ? ? ? yes
Ir(4) C(34) C(33) 72(1) ? ? ? yes
Ir(4) C(34) C(35) 70(1) ? ? ? yes
Ir(4) C(34) C(39) 129(1) ? ? ? yes
C(33) C(34) C(35) 107(1) ? ? ? yes
C(33) C(34) C(39) 128(1) ? ? ? yes
C(35) C(34) C(39) 123(1) ? ? ? yes
Ir(4) C(35) C(31) 72(1) ? ? ? yes
Ir(4) C(35) C(34) 69(1) ? ? ? yes
Ir(4) C(35) C(40) 126(1) ? ? ? yes
C(31) C(35) C(34) 107(1) ? ? ? yes
C(31) C(35) C(40) 126(1) ? ? ? yes
C(34) C(35) C(40) 125(1) ? ? ? yes
Cl(5) C(41) Cl(6) 110(1) ? ? ? yes

loop_
_geom_bond_atom_site_label_1
_geom_bond_atom_site_label_2
_geom_bond_distance
_geom_bond_site_symmetry_1
_geom_bond_site_symmetry_2
_geom_bond_publ_flag
Ir(1) Ir(2) 2.837(1) ? ? yes
Ir(1) Ni(1) 2.700(3) ? ? yes
Ir(1) S(1) 2.290(5) ? ? yes
Ir(1) S(2) 2.293(5) ? ? yes
Ir(1) C(1) 2.21(2) ? ? yes
Ir(1) C(2) 2.21(2) ? ? yes
Ir(1) C(3) 2.19(2) ? ? yes
Ir(1) C(4) 2.15(2) ? ? yes
Ir(1) C(5) 2.12(2) ? ? yes
Ir(2) S(1) 2.287(5) ? ? yes
Ir(2) S(2) 2.300(5) ? ? yes
Ir(2) C(11) 2.15(2) ? ? yes
Ir(2) C(12) 2.16(2) ? ? yes
Ir(2) C(13) 2.16(2) ? ? yes
Ir(2) C(14) 2.20(2) ? ? yes
Ir(2) C(15) 2.18(2) ? ? yes
Ir(3) Ir(4) 2.856(1) ? ? yes
Ir(3) Ni(1) 2.683(3) ? ? yes
Ir(3) S(3) 2.293(5) ? ? yes
Ir(3) S(4) 2.294(4) ? ? yes
Ir(3) C(21) 2.18(2) ? ? yes
Ir(3) C(22) 2.18(2) ? ? yes
Ir(3) C(23) 2.20(2) ? ? yes
Ir(3) C(24) 2.18(2) ? ? yes
Ir(3) C(25) 2.16(2) ? ? yes
Ir(4) S(3) 2.300(5) ? ? yes
Ir(4) S(4) 2.282(5) ? ? yes
Ir(4) C(31) 2.20(2) ? ? yes
Ir(4) C(32) 2.18(2) ? ? yes
Ir(4) C(33) 2.18(2) ? ? yes
Ir(4) C(34) 2.15(2) ? ? yes
Ir(4) C(35) 2.18(2) ? ? yes
Ni(1) S(1) 2.234(6) ? ? yes
Ni(1) S(2) 2.214(5) ? ? yes
Ni(1) S(3) 2.204(5) ? ? yes
Ni(1) S(4) 2.234(5) ? ? yes
Ni(2) Cl(1) 2.225(8) ? ? yes
Ni(2) Cl(2) 2.258(7) ? ? yes
Ni(2) Cl(3) 2.252(6) ? ? yes
Ni(2) Cl(4) 2.265(7) ? ? yes
Cl(5) C(41) 1.72(2) ? ? yes
Cl(6) C(41) 1.74(3) ? ? yes
C(1) C(2) 1.46(3) ? ? yes
C(1) C(5) 1.46(3) ? ? yes
C(1) C(6) 1.42(3) ? ? yes
C(2) C(3) 1.48(3) ? ? yes
C(2) C(7) 1.49(3) ? ? yes
C(3) C(4) 1.44(3) ? ? yes
C(3) C(8) 1.50(3) ? ? yes
C(4) C(5) 1.42(3) ? ? yes
C(4) C(9) 1.46(3) ? ? yes
C(5) C(10) 1.53(3) ? ? yes
C(11) C(12) 1.38(2) ? ? yes
C(11) C(15) 1.39(3) ? ? yes
C(11) C(16) 1.51(3) ? ? yes
C(12) C(13) 1.41(3) ? ? yes
C(12) C(17) 1.50(3) ? ? yes
C(13) C(14) 1.37(3) ? ? yes
C(13) C(18) 1.55(3) ? ? yes
C(14) C(15) 1.47(3) ? ? yes
C(14) C(19) 1.56(3) ? ? yes
C(15) C(20) 1.47(3) ? ? yes
C(21) C(22) 1.36(2) ? ? yes
C(21) C(25) 1.45(2) ? ? yes
C(21) C(26) 1.48(3) ? ? yes
C(22) C(23) 1.42(2) ? ? yes
C(22) C(27) 1.49(3) ? ? yes
C(23) C(24) 1.48(3) ? ? yes
C(23) C(28) 1.50(3) ? ? yes
C(24) C(25) 1.35(3) ? ? yes
C(24) C(29) 1.53(3) ? ? yes
C(25) C(30) 1.53(3) ? ? yes
C(31) C(32) 1.42(3) ? ? yes
C(31) C(35) 1.39(2) ? ? yes
C(31) C(36) 1.50(2) ? ? yes
C(32) C(33) 1.39(2) ? ? yes
C(32) C(37) 1.52(3) ? ? yes
C(33) C(34) 1.40(3) ? ? yes
C(33) C(38) 1.52(3) ? ? yes
C(34) C(35) 1.47(2) ? ? yes
C(34) C(39) 1.51(3) ? ? yes
C(35) C(40) 1.45(3) ? ? yes
